data_7224375
loop_
_publ_author_name
'Anisimov, Anton A.'
'Kononevich, Yuriy N.'
'Zhemchugov, Pavel V.'
'Milenin, Sergey A.'
'Korlyukov, Alexander A.'
'Tsareva, Ul'yana S.'
'Peregudov, Alexander S.'
'Dorovatovskii, Pavel V.'
'Molodtsova, Yuliya A.'
'Takazova, Rina U.'
'Shchegolikhina, Olga I.'
'Muzafarov, Aziz M.'

_publ_section_title
;
 Synthesis and structure of new polyhedral Ni, Na- and Cu,
 Na-metallasiloxanes with tolyl substituent at the silicon atom
;
_journal_issue 26
_journal_name_full 'RSC Adv.'
_journal_page_first 22052
_journal_paper_doi 10.1039/C5RA26414F
_journal_volume 6
_journal_year 2016
_chemical_formula_moiety 'C94.4 H115.4 Cu4 Na4 O29.2 Si12, 0.6(C2 H6 O)'
_chemical_formula_sum 'C95.6 H119 Cu4 Na4 O29.8 Si12'
_chemical_formula_weight 2428.10
_space_group_crystal_system monoclinic
_space_group_IT_number 15
_space_group_name_Hall '-C 2yc'
_space_group_name_H-M_alt 'C 1 2/c 1'
_symmetry_space_group_name_Hall '-C 2yc'
_symmetry_space_group_name_H-M 'C 1 2/c 1'
_atom_sites_solution_hydrogens mixed
_audit_creation_date 2016-01-21
_audit_creation_method
;
Olex2 1.2
(compiled 2015.09.30 svn.r3233 for OlexSys, GUI svn.r5103)
;
_audit_update_record
;
2016-02-12 deposited with the CCDC.
2016-02-17 downloaded from the CCDC.
;
_cell_angle_alpha 90
_cell_angle_beta 113.730(2)
_cell_angle_gamma 90
_cell_formula_units_Z 4
_cell_length_a 24.6412(9)
_cell_length_b 19.7915(7)
_cell_length_c 27.4630(10)
_cell_measurement_reflns_used 9874
_cell_measurement_temperature 120
_cell_measurement_theta_max 70.581
_cell_measurement_theta_min 3.024
_cell_volume 12261.0(8)
_computing_cell_refinement 'SAINT v8.34A (Bruker, 2013)'
_computing_data_reduction 'SAINT v8.34A (Bruker, 2013)'
_computing_molecular_graphics 'Olex2 (Dolomanov et al., 2009)'
_computing_publication_material 'Olex2 (Dolomanov et al., 2009)'
_computing_structure_refinement 'ShelXL (Sheldrick, 2015)'
_computing_structure_solution 'SIR2004 (Burla et al., 2007)'
_diffrn_ambient_temperature 120.0
_diffrn_detector_area_resol_mean 8
_diffrn_measured_fraction_theta_full 0.928
_diffrn_measured_fraction_theta_max 0.963
_diffrn_measurement_device_type 'Bruker APEX-II CCD'
_diffrn_measurement_method '\w and \f scans'
_diffrn_radiation_monochromator graphite
_diffrn_radiation_type CuK\a
_diffrn_radiation_wavelength 1.54178
_diffrn_reflns_av_R_equivalents 0.0676
_diffrn_reflns_av_unetI/netI 0.0555
_diffrn_reflns_laue_measured_fraction_full 0.928
_diffrn_reflns_laue_measured_fraction_max 0.963
_diffrn_reflns_limit_h_max 27
_diffrn_reflns_limit_h_min -28
_diffrn_reflns_limit_k_max 22
_diffrn_reflns_limit_k_min -22
_diffrn_reflns_limit_l_max 30
_diffrn_reflns_limit_l_min -29
_diffrn_reflns_number 49439
_diffrn_reflns_point_group_measured_fraction_full 0.928
_diffrn_reflns_point_group_measured_fraction_max 0.963
_diffrn_reflns_theta_full 67.679
_diffrn_reflns_theta_max 65.996
_diffrn_reflns_theta_min 2.970
_diffrn_source 'sealed tube'
_diffrn_standards_number 0
_exptl_absorpt_coefficient_mu 2.604
_exptl_absorpt_correction_T_max 0.8644
_exptl_absorpt_correction_T_min 0.5875
_exptl_absorpt_correction_type multi-scan
_exptl_absorpt_process_details
;
SADABS-2008/1 (Bruker,2008) was used for absorption correction.
wR2(int) was 0.1639 before and 0.0830 after correction.
The Ratio of minimum to maximum transmission is 0.6797.
The \l/2 correction factor is Not present.
;
_exptl_crystal_colour blue
_exptl_crystal_colour_primary blue
_exptl_crystal_density_diffrn 1.315
_exptl_crystal_description irregular
_exptl_crystal_F_000 5036
_exptl_crystal_size_max 0.5
_exptl_crystal_size_mid 0.25
_exptl_crystal_size_min 0.15
_refine_diff_density_max 1.510
_refine_diff_density_min -0.678
_refine_diff_density_rms 0.141
_refine_ls_extinction_method none
_refine_ls_goodness_of_fit_ref 1.038
_refine_ls_hydrogen_treatment mixed
_refine_ls_matrix_type full
_refine_ls_number_parameters 759
_refine_ls_number_reflns 10296
_refine_ls_number_restraints 62
_refine_ls_restrained_S_all 1.043
_refine_ls_R_factor_all 0.1159
_refine_ls_R_factor_gt 0.0883
_refine_ls_shift/su_max 0.001
_refine_ls_shift/su_mean 0.000
_refine_ls_structure_factor_coef Fsqd
_refine_ls_weighting_details 'w=1/[\s^2^(Fo^2^)+(0.1478P)^2^+131.9086P] where P=(Fo^2^+2Fc^2^)/3'
_refine_ls_weighting_scheme calc
_refine_ls_wR_factor_gt 0.2450
_refine_ls_wR_factor_ref 0.2771
_reflns_Friedel_coverage 0.000
_reflns_number_gt 7632
_reflns_number_total 10296
_reflns_threshold_expression 'I > 2\s(I)'
_cod_data_source_file c5ra26414f2.cif
_cod_data_source_block aatol
_cod_original_cell_volume 12260.9(8)
_cod_original_formula_sum 'C95.60 H119 Cu4 Na4 O29.80 Si12'
_cod_database_code 7224375
_shelxl_version_number 2014/6
_shelx_space_group_comment
;
The symmetry employed for this shelxl refinement is uniquely defined
by the following loop, which should always be used as a source of
symmetry information in preference to the above space-group names.
They are only intended as comments.
;
_olex2_refinement_description
;
1. Fixed Uiso
 At 1.2 times of:
  All C(H) groups, All C(H,H) groups, All C(H,H,H,H) groups
 At 1.5 times of:
  All C(H,H,H) groups, All O(H) groups
2. Restrained distances
 O5S-H5S
 0.87 with sigma of 0.01
 C1S-C2S
 1.52 with sigma of 0.01
 O1S-C1S
 1.4 with sigma of 0.01
 O8S-H8S
 0.87 with sigma of 0.01
 O8S-C10S
 2.2 with sigma of 0.01
 O3S-H3S
 0.87 with sigma of 0.01
 O2S-H2S
 0.87 with sigma of 0.01
 C12S-C11S
 1.52 with sigma of 0.01
 C6S-C5S
 1.52 with sigma of 0.01
 Na4-H5S
 2.918979 with sigma of 0.02
 C9S-H8S
 1.910352 with sigma of 0.02
 Na4-H8S
 3.225358 with sigma of 0.02
 C5S-H3S
 1.890285 with sigma of 0.02
 Na4-H3S
 2.749582 with sigma of 0.02
 C11S-H5S
 1.882849 with sigma of 0.02
 C3S-H2S
 1.886573 with sigma of 0.02
 Na2-H2S
 3.167551 with sigma of 0.02
3. Uiso/Uaniso restraints and constraints
Uanis(O7S) = Uanis(O8S)
4. Rigid body (RIGU) restrains
 Na1, C1S, O1S, C2S
 with sigma for 1-2 distances of 0.004 and sigma for 1-3 distances of 0.004
 Na4, C7S, C8S, O7S
 with sigma for 1-2 distances of 0.004 and sigma for 1-3 distances of 0.004
 O3S, C6S, C5S, O4S
 with sigma for 1-2 distances of 0.004 and sigma for 1-3 distances of 0.004
 Na2, O2S, C3S, C4S
 with sigma for 1-2 distances of 0.004 and sigma for 1-3 distances of 0.004
5. Others
 Fixed Sof: Na4(0.6) Na2(0.5) Na3(0.4) Na1(0.5) O5S(0.5) H5S(0.5) C1S(0.5)
 H1SA(0.5) H1SB(0.5) O1S(0.5) H1S(0.5) C2S(0.5) H2SA(0.5) H2SB(0.5) H2SC(0.5)
 O2S(0.5) H2S(0.5) C3S(0.5) H3SA(0.5) H3SB(0.5) C4S(0.5) H4SA(0.5) H4SB(0.5)
 H4SC(0.5) O3S(0.3) H3S(0.3) C6S(0.6) H6SA(0.6) H6SB(0.6) H6SC(0.6) C5S(0.6)
 H5SA(0.3) H5SB(0.3) H5SC(0.3) H5SD(0.3) O4S(0.3) H4S(0.4) C7S(0.3) H7SA(0.3)
 H7SB(0.3) C8S(0.3) H8SA(0.3) H8SB(0.3) H8SC(0.3) O7S(0.3) H7S(0.3) C11S(0.7)
 H11A(0.5) H11B(0.5) H11C(0.2) H11D(0.2) C12S(0.7) H12A(0.7) H12B(0.7)
 H12C(0.7) O8S(0.3) H8S(0.3) O6S(0.2) H6S(0.2) C10S(0.3) H10A(0.3) H10B(0.3)
 H10C(0.3) C9S(0.3) H9SA(0.3) H9SB(0.3)
6.a Riding coordinates:
 O1S(H1S), O2S(H2S), O3S(H3S), O4S(H4S), O7S(H7S), O8S(H8S), O6S(H6S)
6.b Secondary CH2 refined with riding coordinates:
 C1S(H1SA,H1SB), C3S(H3SA,H3SB), C5S(H5SA,H5SB), C5S(H5SC,H5SD), C7S(H7SA,
 H7SB), C11S(H11A,H11B), C11S(H11C,H11D), C9S(H9SA,H9SB)
6.c Me refined with riding coordinates:
 C28(H28A,H28B,H28C), C4S(H4SA,H4SB,H4SC), C6S(H6SA,H6SB,H6SC), C8S(H8SA,H8SB,
 H8SC), C12S(H12A,H12B,H12C), C10S(H10A,H10B,H10C)
6.d Aromatic/amide H refined with riding coordinates:
 C9(H9), C16(H16), C20(H20), C34(H34), C5(H5), C23(H23), C6(H6), C19(H19),
 C17(H17), C30(H30), C40(H40), C38(H38), C31(H31), C41(H41), C33(H33), C3(H3),
 C10(H10), C12(H12), C27(H27), C37(H37), C24(H24), C13(H13), C2(H2), C26(H26)
6.e Idealised Me refined as rotating group:
 C14(H14A,H14B,H14C), C42(H42A,H42B,H42C), C7(H7A,H7B,H7C), C35(H35A,H35B,
 H35C), C21(H21A,H21B,H21C), C2S(H2SA,H2SB,H2SC)
;
_olex2_submission_special_instructions 'No special instructions were received'

loop_
_space_group_symop_operation_xyz
'x, y, z'
'-x, y, -z+1/2'
'x+1/2, y+1/2, z'
'-x+1/2, y+1/2, -z+1/2'
'-x, -y, -z'
'x, -y, z-1/2'
'-x+1/2, -y+1/2, -z'
'x+1/2, -y+1/2, z-1/2'

loop_
_atom_site_label
_atom_site_type_symbol
_atom_site_fract_x
_atom_site_fract_y
_atom_site_fract_z
_atom_site_U_iso_or_equiv
_atom_site_adp_type
_atom_site_occupancy
_atom_site_site_symmetry_order
_atom_site_calc_flag
_atom_site_refinement_flags_posn
_atom_site_refinement_flags_adp
_atom_site_refinement_flags_occupancy
_atom_site_disorder_assembly
_atom_site_disorder_group
Cu2 Cu 0.04841(4) 0.86105(4) 0.20340(4) 0.0344(3) Uani 1 1 d . . . . .
Cu1 Cu -0.04680(4) 0.96685(4) 0.16688(4) 0.0335(3) Uani 1 1 d . . . . .
Si1 Si 0.00073(8) 1.11973(9) 0.19503(7) 0.0352(4) Uani 1 1 d . . . . .
Si3 Si 0.18083(7) 0.92057(9) 0.26431(7) 0.0360(4) Uani 1 1 d . . . . .
Si2 Si 0.08619(7) 1.01289(8) 0.20059(7) 0.0323(4) Uani 1 1 d . . . . .
Si4 Si -0.17892(8) 0.90914(9) 0.12622(7) 0.0365(4) Uani 1 1 d . . . . .
Si5 Si -0.08559(8) 0.81250(9) 0.13068(7) 0.0382(4) Uani 1 1 d . . . . .
Si6 Si -0.00024(9) 0.70897(9) 0.19510(8) 0.0414(5) Uani 1 1 d . . . . .
O4 O 0.03951(18) 0.9590(2) 0.20485(17) 0.0356(10) Uani 1 1 d . . . . .
O10 O -0.03687(19) 0.8691(2) 0.16157(18) 0.0407(10) Uani 1 1 d . . . . .
O8 O -0.13045(19) 0.9655(2) 0.13367(18) 0.0395(10) Uani 1 1 d . . . . .
O6 O 0.1328(2) 0.8643(2) 0.23396(19) 0.0431(11) Uani 1 1 d . . . . .
O3 O 0.06843(19) 1.0899(2) 0.21087(17) 0.0360(10) Uani 1 1 d . . . . .
O1 O 0.0000 1.1502(3) 0.2500 0.0400(15) Uani 1 2 d S T P . .
O12 O 0.0489(2) 0.7654(2) 0.20344(17) 0.0413(11) Uani 1 1 d . . . . .
O9 O -0.1494(2) 0.8329(2) 0.13081(19) 0.0420(11) Uani 1 1 d . . . . .
O11 O -0.0669(2) 0.7408(2) 0.16240(19) 0.0453(11) Uani 1 1 d . . . . .
O7 O 0.20631(19) 0.9137(2) 0.32899(17) 0.0421(11) Uani 1 1 d . . . . .
O5 O 0.15118(19) 0.9967(2) 0.24732(17) 0.0381(10) Uani 1 1 d . . . . .
O2 O -0.0470(2) 1.0626(2) 0.1682(2) 0.0461(12) Uani 1 1 d . . . . .
O13 O 0.0000 0.6786(3) 0.2500 0.0526(19) Uani 1 2 d S T P B .
C1 C -0.0154(3) 1.1940(3) 0.1498(3) 0.0396(15) Uani 1 1 d . . . . .
C11 C 0.0885(4) 1.0009(4) 0.0312(3) 0.0529(19) Uani 1 1 d . . . . .
C8 C 0.0884(3) 1.0088(3) 0.1337(3) 0.0391(15) Uani 1 1 d . . . . .
C9 C 0.0655(6) 0.9558(5) 0.1004(4) 0.087(4) Uani 1 1 d . . . . .
H9 H 0.0490 0.9192 0.1123 0.105 Uiso 1 1 calc R . . . .
C15 C 0.2477(3) 0.9154(3) 0.2489(3) 0.0397(15) Uani 1 1 d . . . . .
C29 C -0.0940(3) 0.7972(3) 0.0615(3) 0.0444(16) Uani 1 1 d . . . . .
C22 C -0.2412(3) 0.9185(4) 0.0603(3) 0.0437(16) Uani 1 1 d . . . A -1
C25 C -0.3295(3) 0.9435(5) -0.0426(3) 0.057(2) Uani 1 1 d . . . A -1
C36 C 0.0133(3) 0.6349(4) 0.1593(3) 0.0483(18) Uani 1 1 d . . . . .
C16 C 0.2514(4) 0.9461(5) 0.2049(4) 0.067(2) Uani 1 1 d . . . . .
H16 H 0.2184 0.9711 0.1812 0.080 Uiso 1 1 calc R . . . .
C20 C 0.2986(3) 0.8823(4) 0.2831(3) 0.0505(18) Uani 1 1 d . . . . .
H20 H 0.2987 0.8617 0.3144 0.061 Uiso 1 1 calc R . . . .
C34 C -0.1437(4) 0.7645(5) 0.0254(4) 0.064(2) Uani 1 1 d . . . . .
H34 H -0.1759 0.7551 0.0351 0.077 Uiso 1 1 calc R . . . .
C5 C -0.0223(4) 1.3159(4) 0.1340(3) 0.055(2) Uani 1 1 d . . . . .
H5 H -0.0128 1.3602 0.1482 0.066 Uiso 1 1 calc R . . . .
C23 C -0.2292(4) 0.9165(5) 0.0150(3) 0.064(2) Uani 1 1 d . . . A -1
H23 H -0.1900 0.9063 0.0187 0.077 Uiso 1 1 calc R . . A -1
C6 C -0.0041(3) 1.2604(4) 0.1678(3) 0.0459(16) Uani 1 1 d . . . . .
H6 H 0.0171 1.2681 0.2048 0.055 Uiso 1 1 calc R . . . .
C19 C 0.3487(3) 0.8785(4) 0.2731(3) 0.058(2) Uani 1 1 d . . . . .
H19 H 0.3823 0.8550 0.2973 0.070 Uiso 1 1 calc R . . . .
C14 C 0.0875(5) 0.9979(5) -0.0239(3) 0.072(3) Uani 1 1 d . . . . .
H14A H 0.1222 0.9728 -0.0230 0.108 Uiso 1 1 calc GR . . . .
H14B H 0.0883 1.0438 -0.0368 0.108 Uiso 1 1 calc GR . . . .
H14C H 0.0513 0.9750 -0.0477 0.108 Uiso 1 1 calc GR . . . .
C17 C 0.3016(4) 0.9415(5) 0.1943(4) 0.074(3) Uani 1 1 d . . . . .
H17 H 0.3015 0.9617 0.1629 0.089 Uiso 1 1 calc R . . . .
C42 C 0.0605(5) 0.4687(6) 0.0804(6) 0.121(6) Uani 1 1 d . . . . .
H42A H 0.1007 0.4537 0.1033 0.181 Uiso 1 1 calc GR . . . .
H42B H 0.0597 0.4840 0.0462 0.181 Uiso 1 1 calc GR . . . .
H42C H 0.0328 0.4310 0.0745 0.181 Uiso 1 1 calc GR . . . .
C30 C -0.0483(4) 0.8103(5) 0.0448(3) 0.068(2) Uani 1 1 d . . . . .
H30 H -0.0136 0.8334 0.0677 0.082 Uiso 1 1 calc R . . . .
C40 C 0.0489(5) 0.5216(6) 0.1596(5) 0.086(3) Uani 1 1 d . . . . .
H40 H 0.0635 0.4807 0.1784 0.103 Uiso 1 1 calc R . . . .
C38 C 0.0195(5) 0.5853(5) 0.0811(4) 0.084(3) Uani 1 1 d . . . . .
H38 H 0.0133 0.5896 0.0448 0.100 Uiso 1 1 calc R . . . .
C31 C -0.0536(5) 0.7893(6) -0.0057(4) 0.081(3) Uani 1 1 d . . . . .
H31 H -0.0216 0.7973 -0.0158 0.098 Uiso 1 1 calc R . . . .
C41 C 0.0345(4) 0.5744(4) 0.1848(4) 0.063(2) Uani 1 1 d . . . . .
H41 H 0.0394 0.5691 0.2207 0.076 Uiso 1 1 calc R . . . .
C33 C -0.1474(4) 0.7452(5) -0.0248(4) 0.072(3) Uani 1 1 d . . . . .
H33 H -0.1820 0.7224 -0.0483 0.086 Uiso 1 1 calc R . . . .
C3 C -0.0659(4) 1.2406(5) 0.0608(4) 0.072(2) Uani 1 1 d . . . . .
H3 H -0.0872 1.2331 0.0238 0.086 Uiso 1 1 calc R . . . .
C7 C -0.0764(6) 1.3662(6) 0.0419(5) 0.104(4) Uani 1 1 d . . . . .
H7A H -0.1198 1.3673 0.0270 0.156 Uiso 1 1 calc GR . . . .
H7B H -0.0629 1.3614 0.0131 0.156 Uiso 1 1 calc GR . . . .
H7C H -0.0607 1.4083 0.0613 0.156 Uiso 1 1 calc GR . . . .
C10 C 0.0649(7) 0.9526(5) 0.0497(4) 0.100(4) Uani 1 1 d . . . . .
H10 H 0.0472 0.9147 0.0278 0.120 Uiso 1 1 calc R . . . .
C18 C 0.3515(4) 0.9085(4) 0.2280(4) 0.061(2) Uani 1 1 d . . . . .
C12 C 0.1142(5) 1.0549(5) 0.0640(4) 0.077(3) Uani 1 1 d . . . . .
H12 H 0.1323 1.0899 0.0521 0.092 Uiso 1 1 calc R . . . .
C28 C -0.3768(4) 0.9587(7) -0.0981(4) 0.085(3) Uani 1 1 d . . . . .
H28A H -0.3588 0.9580 -0.1240 0.127 Uiso 1 1 calc R . . A .
H28B H -0.4081 0.9243 -0.1076 0.127 Uiso 1 1 calc R . . . .
H28C H -0.3940 1.0033 -0.0981 0.127 Uiso 1 1 calc R . . . .
C27 C -0.2988(4) 0.9302(5) 0.0516(3) 0.063(2) Uani 1 1 d . . . A -1
H27 H -0.3098 0.9308 0.0810 0.076 Uiso 1 1 calc R . . A -1
C37 C 0.0049(5) 0.6388(4) 0.1062(4) 0.075(3) Uani 1 1 d . . . . .
H37 H -0.0112 0.6789 0.0867 0.090 Uiso 1 1 calc R . . . .
C24 C -0.2727(4) 0.9290(5) -0.0354(3) 0.069(3) Uani 1 1 d . . . A -1
H24 H -0.2627 0.9273 -0.0653 0.083 Uiso 1 1 calc R . . A -1
C32 C -0.1031(4) 0.7579(5) -0.0408(3) 0.064(2) Uani 1 1 d . . . . .
C13 C 0.1138(5) 1.0586(5) 0.1148(4) 0.071(3) Uani 1 1 d . . . . .
H13 H 0.1315 1.0964 0.1367 0.085 Uiso 1 1 calc R . . . .
C39 C 0.0424(4) 0.5269(5) 0.1074(5) 0.078(3) Uani 1 1 d . . . . .
C2 C -0.0471(4) 1.1854(5) 0.0950(3) 0.062(2) Uani 1 1 d . . . . .
H2 H -0.0558 1.1410 0.0808 0.075 Uiso 1 1 calc R . . . .
C4 C -0.0543(4) 1.3069(5) 0.0797(4) 0.069(2) Uani 1 1 d . . . . .
C26 C -0.3424(4) 0.9413(6) 0.0003(4) 0.075(3) Uani 1 1 d . . . A -1
H26 H -0.3823 0.9475 -0.0041 0.090 Uiso 1 1 calc R . . A -1
C35 C -0.1072(5) 0.7356(6) -0.0955(4) 0.086(3) Uani 1 1 d . . . . .
H35A H -0.0900 0.7706 -0.1102 0.129 Uiso 1 1 calc GR . . . .
H35B H -0.1489 0.7287 -0.1193 0.129 Uiso 1 1 calc GR . . . .
H35C H -0.0854 0.6932 -0.0919 0.129 Uiso 1 1 calc GR . . . .
C21 C 0.4077(4) 0.9049(5) 0.2181(4) 0.074(3) Uani 1 1 d . . . . .
H21A H 0.4357 0.9393 0.2396 0.111 Uiso 1 1 calc GR . . . .
H21B H 0.3981 0.9131 0.1804 0.111 Uiso 1 1 calc GR . . . .
H21C H 0.4256 0.8600 0.2280 0.111 Uiso 1 1 calc GR . . . .
Na4 Na 0.1506(2) 0.7504(2) 0.22762(19) 0.0477(11) Uani 0.6 1 d D U . B 1
Na2 Na -0.1452(2) 1.0776(3) 0.1256(2) 0.0459(12) Uani 0.5 1 d D U . A 1
Na3 Na 0.1319(3) 0.7638(4) 0.2826(3) 0.0603(19) Uani 0.4 1 d . . . B 2
Na1 Na -0.1409(3) 1.0709(3) 0.1712(3) 0.0617(16) Uani 0.5 1 d . U . A 2
O5S O 0.2020(5) 0.7421(6) 0.3194(4) 0.062(3) Uani 0.5 1 d D . . B 1
H5S H 0.212(6) 0.7776(10) 0.3403(8) 0.092 Uiso 0.5 1 d DR . . C 1
C1S C -0.2398(8) 1.0992(9) 0.0337(7) 0.083(5) Uani 0.5 1 d D U . A 2
H1SA H -0.2607 1.1354 0.0441 0.099 Uiso 0.5 1 calc R . . A 2
H1SB H -0.2659 1.0590 0.0257 0.099 Uiso 0.5 1 calc R . . A 2
O1S O -0.1914(7) 1.0837(7) 0.0781(6) 0.092(4) Uani 0.5 1 d D U . A 2
H1S H -0.1751 1.0458 0.0782 0.138 Uiso 0.5 1 d R . . . .
C2S C -0.2390(13) 1.1210(12) -0.0184(8) 0.107(7) Uani 0.5 1 d D U . A 2
H2SA H -0.2797 1.1256 -0.0450 0.161 Uiso 0.5 1 calc GR . . A 2
H2SB H -0.2181 1.0870 -0.0304 0.161 Uiso 0.5 1 calc GR . . A 2
H2SC H -0.2185 1.1645 -0.0139 0.161 Uiso 0.5 1 calc GR . . A 2
O2S O -0.1583(5) 1.1511(5) 0.1962(4) 0.065(3) Uani 0.5 1 d D U . A 1
H2S H -0.1702 1.1403 0.2202 0.097 Uiso 0.5 1 d DR . . A 1
C3S C -0.1501(7) 1.2223(7) 0.1988(6) 0.053(3) Uani 0.5 1 d D U . A 1
H3SA H -0.1074 1.2335 0.2169 0.064 Uiso 0.5 1 calc R . . A 1
H3SB H -0.1713 1.2434 0.2188 0.064 Uiso 0.5 1 calc R . . A 1
C4S C -0.1747(7) 1.2471(7) 0.1425(6) 0.047(3) Uani 0.5 1 d . U . A 1
H4SA H -0.1700 1.2962 0.1422 0.071 Uiso 0.5 1 calc R . . A 1
H4SB H -0.1533 1.2257 0.1232 0.071 Uiso 0.5 1 calc R . . A 1
H4SC H -0.2168 1.2355 0.1252 0.071 Uiso 0.5 1 calc R . . A 1
O3S O 0.1611(7) 0.6441(8) 0.1961(9) 0.078(6) Uani 0.3 1 d D U . B 1
H3S H 0.1278 0.6261 0.1799 0.117 Uiso 0.3 1 d DR . . B 1
C6S C 0.2015(8) 0.5771(10) 0.1472(8) 0.107(6) Uani 0.6 1 d D U . B .
H6SA H 0.1933 0.5285 0.1437 0.161 Uiso 0.6 1 calc R . . . .
H6SB H 0.1688 0.6014 0.1197 0.161 Uiso 0.6 1 calc R . . . .
H6SC H 0.2385 0.5862 0.1430 0.161 Uiso 0.6 1 calc R . . . .
C5S C 0.2075(7) 0.6003(9) 0.2009(7) 0.097(5) Uani 0.6 1 d D U . . .
H5SA H 0.2069 0.5608 0.2228 0.116 Uiso 0.3 1 calc R . . B 1
H5SB H 0.2459 0.6239 0.2191 0.116 Uiso 0.3 1 calc R . . B 1
H5SC H 0.1704 0.5905 0.2054 0.116 Uiso 0.3 1 calc R . . B 3
H5SD H 0.2401 0.5752 0.2287 0.116 Uiso 0.3 1 calc R . . B 3
O4S O 0.2190(9) 0.6682(10) 0.2073(9) 0.068(5) Uani 0.3 1 d . U . B 3
H4S H 0.2521 0.6765 0.2065 0.102 Uiso 0.4 1 d R . . B 3
C7S C 0.1197(14) 0.7671(16) 0.0996(13) 0.062(7) Uiso 0.3 1 d . U . D 2
H7SA H 0.1086 0.7297 0.0734 0.075 Uiso 0.3 1 calc R . . D 2
H7SB H 0.0871 0.8005 0.0865 0.075 Uiso 0.3 1 calc R . . D 2
C8S C 0.156(2) 0.790(3) 0.099(2) 0.119(15) Uiso 0.3 1 d . U . D 2
H8SA H 0.1476 0.8050 0.0623 0.179 Uiso 0.3 1 calc R . . D 2
H8SB H 0.1672 0.8283 0.1229 0.179 Uiso 0.3 1 calc R . . D 2
H8SC H 0.1889 0.7570 0.1097 0.179 Uiso 0.3 1 calc R . . D 2
O7S O 0.1212(12) 0.7394(12) 0.1499(11) 0.092(5) Uani 0.3 1 d . U . D 2
H7S H 0.1528 0.7181 0.1664 0.138 Uiso 0.3 1 d R . . D 2
C11S C 0.2070(9) 0.6851(8) 0.3510(7) 0.100(6) Uani 0.7 1 d D . . . .
H11A H 0.1673 0.6661 0.3435 0.121 Uiso 0.5 1 calc R . . B 1
H11B H 0.2258 0.6975 0.3891 0.121 Uiso 0.5 1 calc R . . B 1
H11C H 0.1958 0.6686 0.3797 0.121 Uiso 0.2 1 calc R . . B 2
H11D H 0.2284 0.7286 0.3621 0.121 Uiso 0.2 1 calc R . . B 2
C12S C 0.2436(11) 0.6351(11) 0.3385(10) 0.144(10) Uani 0.7 1 d D . . B .
H12A H 0.2478 0.5945 0.3602 0.216 Uiso 0.7 1 calc R . . . .
H12B H 0.2246 0.6230 0.3007 0.216 Uiso 0.7 1 calc R . . . .
H12C H 0.2829 0.6543 0.3462 0.216 Uiso 0.7 1 calc R . . . .
O8S O 0.2098(9) 0.7859(11) 0.1766(9) 0.092(5) Uani 0.3 1 d D . . B 1
H8S H 0.2441 0.7858 0.1771 0.138 Uiso 0.3 1 d DR . . B 1
O6S O 0.1555(11) 0.6927(14) 0.3018(11) 0.058(7) Uani 0.2 1 d . . . B 2
H6S H 0.1288 0.7067 0.3110 0.087 Uiso 0.2 1 d R . . B 2
C10S C 0.1165(11) 0.792(2) 0.1217(16) 0.096(12) Uiso 0.3 1 d D . . B 1
H10A H 0.0863 0.8115 0.0891 0.144 Uiso 0.3 1 calc R . . B 1
H10B H 0.1164 0.7431 0.1188 0.144 Uiso 0.3 1 calc R . . B 1
H10C H 0.1075 0.8052 0.1522 0.144 Uiso 0.3 1 calc R . . B 1
C9S C 0.1680(12) 0.8155(19) 0.1284(14) 0.079(9) Uiso 0.3 1 d D . . B 1
H9SA H 0.1687 0.8654 0.1315 0.095 Uiso 0.3 1 calc R . . B 1
H9SB H 0.1776 0.8030 0.0979 0.095 Uiso 0.3 1 calc R . . B 1

loop_
_atom_site_aniso_label
_atom_site_aniso_U_11
_atom_site_aniso_U_22
_atom_site_aniso_U_33
_atom_site_aniso_U_23
_atom_site_aniso_U_13
_atom_site_aniso_U_12
Cu2 0.0344(5) 0.0342(5) 0.0380(5) -0.0026(4) 0.0181(4) -0.0024(4)
Cu1 0.0307(5) 0.0350(5) 0.0370(5) -0.0055(4) 0.0159(4) -0.0026(4)
Si1 0.0353(9) 0.0338(9) 0.0409(10) -0.0037(7) 0.0198(8) -0.0019(7)
Si3 0.0304(9) 0.0425(10) 0.0366(10) 0.0062(7) 0.0150(7) 0.0017(7)
Si2 0.0304(9) 0.0331(8) 0.0357(9) -0.0007(7) 0.0157(7) -0.0011(7)
Si4 0.0309(9) 0.0447(10) 0.0355(9) -0.0078(7) 0.0150(7) -0.0031(7)
Si5 0.0380(10) 0.0364(9) 0.0447(10) -0.0091(8) 0.0214(8) -0.0061(7)
Si6 0.0507(11) 0.0339(9) 0.0450(11) -0.0040(8) 0.0248(9) -0.0031(8)
O4 0.033(2) 0.032(2) 0.044(3) -0.0041(18) 0.018(2) 0.0001(18)
O10 0.036(2) 0.039(2) 0.046(3) -0.010(2) 0.015(2) -0.0021(19)
O8 0.037(2) 0.040(2) 0.043(3) -0.007(2) 0.017(2) 0.0009(19)
O6 0.038(2) 0.038(2) 0.051(3) 0.005(2) 0.016(2) 0.000(2)
O3 0.035(2) 0.035(2) 0.042(3) -0.0032(19) 0.021(2) -0.0001(18)
O1 0.056(4) 0.033(3) 0.041(4) 0.000 0.029(3) 0.000
O12 0.044(3) 0.037(2) 0.038(3) 0.0023(19) 0.011(2) 0.001(2)
O9 0.040(3) 0.044(2) 0.048(3) -0.008(2) 0.024(2) -0.007(2)
O11 0.052(3) 0.036(2) 0.053(3) -0.004(2) 0.026(2) -0.007(2)
O7 0.031(2) 0.065(3) 0.034(2) 0.011(2) 0.017(2) 0.001(2)
O5 0.031(2) 0.046(2) 0.037(2) 0.006(2) 0.0130(19) 0.0005(19)
O2 0.037(2) 0.034(2) 0.062(3) -0.008(2) 0.014(2) -0.0008(19)
O13 0.091(6) 0.033(3) 0.047(4) 0.000 0.041(4) 0.000
C1 0.035(3) 0.049(4) 0.038(4) -0.010(3) 0.018(3) -0.004(3)
C11 0.074(5) 0.048(4) 0.040(4) -0.001(3) 0.026(4) 0.012(4)
C8 0.040(4) 0.038(3) 0.041(4) 0.004(3) 0.018(3) 0.006(3)
C9 0.161(11) 0.053(5) 0.064(6) -0.016(4) 0.062(7) -0.045(6)
C15 0.038(3) 0.049(4) 0.034(3) 0.007(3) 0.016(3) 0.003(3)
C29 0.049(4) 0.039(4) 0.048(4) -0.016(3) 0.022(3) -0.008(3)
C22 0.038(4) 0.051(4) 0.042(4) -0.009(3) 0.016(3) -0.008(3)
C25 0.046(4) 0.080(6) 0.041(4) -0.006(4) 0.012(3) -0.018(4)
C36 0.048(4) 0.047(4) 0.062(5) -0.017(3) 0.034(4) -0.014(3)
C16 0.050(5) 0.098(7) 0.064(5) 0.037(5) 0.035(4) 0.025(5)
C20 0.046(4) 0.061(5) 0.049(4) 0.006(4) 0.024(4) 0.007(4)
C34 0.061(5) 0.075(6) 0.067(5) -0.028(5) 0.037(4) -0.016(4)
C5 0.064(5) 0.043(4) 0.070(5) 0.006(4) 0.040(5) -0.002(4)
C23 0.039(4) 0.102(7) 0.052(5) -0.018(5) 0.019(4) 0.006(4)
C6 0.054(4) 0.051(4) 0.040(4) 0.000(3) 0.026(3) -0.003(3)
C19 0.045(4) 0.074(5) 0.059(5) 0.022(4) 0.024(4) 0.019(4)
C14 0.113(8) 0.067(5) 0.042(5) -0.001(4) 0.038(5) 0.013(5)
C17 0.071(6) 0.097(7) 0.076(6) 0.040(5) 0.051(5) 0.025(5)
C42 0.086(8) 0.113(9) 0.174(13) -0.098(10) 0.063(9) -0.013(7)
C30 0.073(6) 0.092(6) 0.049(5) -0.022(4) 0.034(4) -0.031(5)
C40 0.071(6) 0.081(7) 0.088(8) -0.028(6) 0.012(6) 0.023(5)
C38 0.126(9) 0.077(7) 0.085(7) -0.037(6) 0.081(7) -0.034(6)
C31 0.084(7) 0.114(8) 0.068(6) -0.032(6) 0.053(6) -0.024(6)
C41 0.064(5) 0.053(5) 0.059(5) -0.012(4) 0.012(4) 0.013(4)
C33 0.070(6) 0.083(6) 0.059(5) -0.044(5) 0.021(5) -0.025(5)
C3 0.072(6) 0.086(7) 0.050(5) 0.012(5) 0.016(4) 0.001(5)
C7 0.097(8) 0.097(8) 0.103(9) 0.052(7) 0.024(7) 0.002(7)
C10 0.207(14) 0.061(6) 0.056(6) -0.024(5) 0.079(8) -0.042(7)
C18 0.057(5) 0.065(5) 0.075(6) 0.016(4) 0.042(5) 0.012(4)
C12 0.125(9) 0.072(6) 0.052(5) 0.001(4) 0.055(6) -0.020(6)
C28 0.049(5) 0.142(10) 0.049(5) 0.014(6) 0.006(4) -0.008(6)
C27 0.045(4) 0.105(7) 0.046(4) 0.012(4) 0.024(4) 0.001(4)
C37 0.117(8) 0.051(5) 0.082(7) -0.014(4) 0.066(6) -0.020(5)
C24 0.052(5) 0.117(8) 0.035(4) -0.013(4) 0.014(4) 0.000(5)
C32 0.074(6) 0.070(5) 0.054(5) -0.025(4) 0.031(5) -0.008(5)
C13 0.104(7) 0.071(6) 0.054(5) -0.016(4) 0.047(5) -0.030(5)
C39 0.053(5) 0.079(7) 0.113(9) -0.046(6) 0.042(6) -0.014(5)
C2 0.068(5) 0.065(5) 0.047(5) 0.000(4) 0.015(4) 0.004(4)
C4 0.063(5) 0.068(6) 0.075(6) 0.027(5) 0.028(5) 0.003(4)
C26 0.036(4) 0.127(9) 0.058(5) 0.007(5) 0.015(4) -0.001(5)
C35 0.100(8) 0.099(8) 0.067(6) -0.043(6) 0.043(6) -0.015(6)
C21 0.059(5) 0.093(7) 0.090(7) 0.013(5) 0.051(5) 0.012(5)
Na4 0.043(2) 0.039(2) 0.052(3) 0.008(2) 0.011(2) 0.0034(19)
Na2 0.035(3) 0.042(3) 0.054(4) -0.003(2) 0.012(3) -0.005(2)
Na3 0.053(4) 0.059(4) 0.071(5) 0.007(4) 0.028(4) 0.007(4)
Na1 0.046(3) 0.049(3) 0.096(5) -0.001(3) 0.035(3) 0.005(3)
O5S 0.065(7) 0.064(7) 0.053(6) 0.007(5) 0.021(6) 0.001(6)
C1S 0.102(10) 0.045(9) 0.104(9) -0.015(7) 0.044(7) -0.049(8)
O1S 0.109(9) 0.068(8) 0.115(8) -0.011(6) 0.061(7) 0.001(7)
C2S 0.14(2) 0.074(14) 0.124(11) 0.018(10) 0.065(11) 0.013(14)
O2S 0.060(7) 0.064(5) 0.051(6) 0.023(4) 0.002(5) -0.019(5)
C3S 0.045(8) 0.055(6) 0.054(7) 0.009(5) 0.014(6) 0.005(5)
C4S 0.053(8) 0.034(6) 0.052(7) 0.002(5) 0.018(6) 0.005(6)
O3S 0.062(10) 0.062(10) 0.117(16) -0.019(10) 0.043(11) 0.001(8)
C6S 0.068(10) 0.088(11) 0.165(14) -0.061(10) 0.046(10) -0.004(9)
C5S 0.064(8) 0.071(7) 0.159(13) -0.025(7) 0.049(9) 0.006(6)
O4S 0.058(11) 0.063(8) 0.105(14) -0.014(8) 0.055(11) 0.005(7)
O7S 0.119(14) 0.075(10) 0.116(14) -0.016(9) 0.084(12) 0.004(9)
C11S 0.137(16) 0.083(10) 0.100(12) 0.036(9) 0.067(12) 0.034(10)
C12S 0.19(2) 0.149(19) 0.15(2) 0.057(16) 0.123(19) 0.073(18)
O8S 0.119(14) 0.075(10) 0.116(14) -0.016(9) 0.084(12) 0.004(9)
O6S 0.035(13) 0.080(18) 0.069(17) 0.029(15) 0.032(13) 0.035(13)

loop_
_atom_type_symbol
_atom_type_description
_atom_type_scat_dispersion_real
_atom_type_scat_dispersion_imag
_atom_type_scat_source
C C 0.0181 0.0091 'International Tables Vol C Tables 4.2.6.8 and 6.1.1.4'
H H 0.0000 0.0000 'International Tables Vol C Tables 4.2.6.8 and 6.1.1.4'
Cu Cu -1.9646 0.5888 'International Tables Vol C Tables 4.2.6.8 and 6.1.1.4'
Na Na 0.1353 0.1239 'International Tables Vol C Tables 4.2.6.8 and 6.1.1.4'
O O 0.0492 0.0322 'International Tables Vol C Tables 4.2.6.8 and 6.1.1.4'
Si Si 0.2541 0.3302 'International Tables Vol C Tables 4.2.6.8 and 6.1.1.4'

loop_
_geom_angle_atom_site_label_1
_geom_angle_atom_site_label_2
_geom_angle_atom_site_label_3
_geom_angle
_geom_angle_site_symmetry_1
_geom_angle_site_symmetry_3
O4 Cu2 O10 80.09(18) . .
O4 Cu2 Na4 139.52(15) . .
O4 Cu2 Na3 132.0(2) . .
O10 Cu2 Na4 138.48(15) . .
O10 Cu2 Na3 137.5(2) . .
O6 Cu2 O4 93.97(18) . .
O6 Cu2 O10 168.9(2) . .
O6 Cu2 Na4 45.79(16) . .
O6 Cu2 Na3 52.8(2) . .
O12 Cu2 O4 173.31(19) . .
O12 Cu2 O10 94.98(19) . .
O12 Cu2 O6 91.61(19) . .
O12 Cu2 Na4 46.48(16) . .
O12 Cu2 Na3 50.1(2) . .
O4 Cu1 O10 79.65(18) . .
O4 Cu1 Na1 133.73(18) . .
O10 Cu1 Na1 139.96(18) . .
O8 Cu1 O4 173.86(19) . .
O8 Cu1 O10 95.43(19) . .
O8 Cu1 O2 90.75(19) . .
O8 Cu1 Na1 49.34(18) . .
O2 Cu1 O4 94.56(19) . .
O2 Cu1 O10 171.2(2) . .
O2 Cu1 Na1 48.38(18) . .
O3 Si1 C1 112.3(3) . .
O3 Si1 Na1 142.39(19) . .
O1 Si1 O3 105.90(19) . .
O1 Si1 C1 104.3(3) . .
O1 Si1 Na1 83.78(16) . .
O2 Si1 O3 110.4(2) . .
O2 Si1 O1 114.3(2) . .
O2 Si1 C1 109.5(3) . .
O2 Si1 Na1 36.8(2) . .
C1 Si1 Na1 99.7(2) . .
O6 Si3 O7 112.9(3) . .
O6 Si3 O5 109.7(2) . .
O6 Si3 C15 112.4(3) . .
O6 Si3 Na4 32.02(18) . .
O6 Si3 Na3 38.3(2) . .
O7 Si3 O5 108.4(2) . .
O7 Si3 C15 104.7(3) . .
O7 Si3 Na4 100.2(2) . .
O7 Si3 Na3 76.7(2) . .
O5 Si3 C15 108.4(3) . .
O5 Si3 Na4 140.64(19) . .
O5 Si3 Na3 136.1(2) . .
C15 Si3 Na4 89.2(2) . .
C15 Si3 Na3 112.2(3) . .
O4 Si2 O3 110.8(2) . .
O4 Si2 O5 108.5(2) . .
O4 Si2 C8 110.4(3) . .
O4 Si2 Na1 98.31(19) . 2
O3 Si2 C8 109.0(3) . .
O3 Si2 Na1 62.19(19) . 2
O5 Si2 O3 107.0(2) . .
O5 Si2 C8 111.0(3) . .
O5 Si2 Na1 53.20(19) . 2
C8 Si2 Na1 150.9(2) . 2
O8 Si4 O9 110.2(2) . .
O8 Si4 O7 112.6(2) . 2
O8 Si4 C22 109.9(3) . .
O8 Si4 Na2 31.53(19) . .
O8 Si4 Na1 38.11(19) . .
O9 Si4 C22 109.4(3) . .
O9 Si4 Na2 141.60(19) . .
O9 Si4 Na1 140.9(2) . .
O7 Si4 O9 107.2(3) 2 .
O7 Si4 C22 107.5(3) 2 .
O7 Si4 Na2 97.2(2) 2 .
O7 Si4 Na1 79.2(2) 2 .
C22 Si4 Na2 90.3(2) . .
O10 Si5 O9 110.0(2) . .
O10 Si5 O11 109.5(3) . .
O10 Si5 C29 114.0(3) . .
O10 Si5 Na3 103.4(2) . 2
O9 Si5 O11 106.3(3) . .
O9 Si5 C29 109.5(3) . .
O9 Si5 Na3 55.5(2) . 2
O11 Si5 C29 107.2(3) . .
O11 Si5 Na3 56.3(2) . 2
C29 Si5 Na3 142.6(3) . 2
O12 Si6 O11 110.1(2) . .
O12 Si6 O13 114.1(2) . .
O12 Si6 C36 109.8(3) . .
O12 Si6 Na3 37.7(2) . .
O11 Si6 C36 111.3(3) . .
O11 Si6 Na3 137.2(2) . .
O13 Si6 O11 106.2(2) . .
O13 Si6 C36 105.3(3) . .
O13 Si6 Na3 79.32(18) . .
C36 Si6 Na3 107.7(3) . .
Cu2 O4 Cu1 100.06(19) . .
Si2 O4 Cu2 124.6(2) . .
Si2 O4 Cu1 124.3(3) . .
Cu2 O10 Cu1 100.0(2) . .
Si5 O10 Cu2 130.5(3) . .
Si5 O10 Cu1 129.5(3) . .
Cu1 O8 Na2 97.8(2) . .
Cu1 O8 Na1 93.7(2) . .
Si4 O8 Cu1 133.7(3) . .
Si4 O8 Na2 126.8(3) . .
Si4 O8 Na1 117.7(3) . .
Cu2 O6 Na4 98.1(2) . .
Cu2 O6 Na3 88.0(3) . .
Si3 O6 Cu2 134.7(3) . .
Si3 O6 Na4 126.6(3) . .
Si3 O6 Na3 117.3(3) . .
Si2 O3 Si1 126.7(3) . .
Si1 O1 Si1 136.6(4) . 2
Cu2 O12 Na4 97.6(2) . .
Cu2 O12 Na3 90.9(3) . .
Si6 O12 Cu2 134.1(3) . .
Si6 O12 Na4 128.1(3) . .
Si6 O12 Na3 117.4(3) . .
Si4 O9 Na3 116.8(3) . 2
Si5 O9 Si4 128.4(3) . .
Si5 O9 Na3 93.8(3) . 2
Si5 O11 Si6 129.0(3) . .
Si5 O11 Na3 92.8(3) . 2
Si6 O11 Na3 117.0(3) . 2
Si4 O7 Si3 137.0(3) 2 .
Si3 O5 Na1 115.3(3) . 2
Si2 O5 Si3 125.6(3) . .
Si2 O5 Na1 98.7(2) . 2
Cu1 O2 Na2 97.6(2) . .
Cu1 O2 Na1 94.6(2) . .
Si1 O2 Cu1 135.7(3) . .
Si1 O2 Na2 126.2(3) . .
Si1 O2 Na1 119.4(3) . .
Si6 O13 Si6 136.4(4) . 2
C6 C1 Si1 123.4(5) . .
C6 C1 C2 116.2(7) . .
C2 C1 Si1 119.9(6) . .
C10 C11 C14 121.7(8) . .
C10 C11 C12 117.9(7) . .
C12 C11 C14 120.4(8) . .
C9 C8 Si2 121.9(6) . .
C9 C8 C13 115.4(7) . .
C13 C8 Si2 122.7(6) . .
C8 C9 H9 118.5 . .
C8 C9 C10 123.0(8) . .
C10 C9 H9 118.5 . .
C16 C15 Si3 123.3(5) . .
C16 C15 C20 115.8(7) . .
C20 C15 Si3 120.9(5) . .
C34 C29 Si5 120.7(6) . .
C34 C29 C30 116.6(7) . .
C30 C29 Si5 122.2(6) . .
C23 C22 Si4 118.6(5) . .
C27 C22 Si4 125.8(6) . .
C27 C22 C23 115.5(7) . .
C24 C25 C28 120.9(8) . .
C26 C25 C28 121.7(8) . .
C26 C25 C24 117.3(8) . .
C41 C36 Si6 121.6(6) . .
C41 C36 C37 116.6(7) . .
C37 C36 Si6 121.7(6) . .
C15 C16 H16 118.9 . .
C17 C16 C15 122.1(8) . .
C17 C16 H16 118.9 . .
C15 C20 H20 119.0 . .
C19 C20 C15 122.1(7) . .
C19 C20 H20 119.0 . .
C29 C34 H34 119.3 . .
C29 C34 C33 121.4(8) . .
C33 C34 H34 119.3 . .
C6 C5 H5 119.8 . .
C4 C5 H5 119.8 . .
C4 C5 C6 120.5(8) . .
C22 C23 H23 119.1 . .
C22 C23 C24 121.9(7) . .
C24 C23 H23 119.1 . .
C1 C6 H6 118.5 . .
C5 C6 C1 123.0(7) . .
C5 C6 H6 118.5 . .
C20 C19 H19 119.2 . .
C20 C19 C18 121.6(7) . .
C18 C19 H19 119.2 . .
C11 C14 H14A 109.5 . .
C11 C14 H14B 109.5 . .
C11 C14 H14C 109.5 . .
H14A C14 H14B 109.5 . .
H14A C14 H14C 109.5 . .
H14B C14 H14C 109.5 . .
C16 C17 H17 119.2 . .
C18 C17 C16 121.7(8) . .
C18 C17 H17 119.2 . .
H42A C42 H42B 109.5 . .
H42A C42 H42C 109.5 . .
H42B C42 H42C 109.5 . .
C39 C42 H42A 109.5 . .
C39 C42 H42B 109.5 . .
C39 C42 H42C 109.5 . .
C29 C30 H30 120.0 . .
C31 C30 C29 120.1(8) . .
C31 C30 H30 120.0 . .
C41 C40 H40 119.4 . .
C41 C40 C39 121.2(11) . .
C39 C40 H40 119.4 . .
C37 C38 H38 119.4 . .
C39 C38 H38 119.4 . .
C39 C38 C37 121.3(10) . .
C30 C31 H31 118.8 . .
C32 C31 C30 122.4(8) . .
C32 C31 H31 118.8 . .
C36 C41 H41 119.2 . .
C40 C41 C36 121.6(9) . .
C40 C41 H41 119.2 . .
C34 C33 H33 119.1 . .
C32 C33 C34 121.8(8) . .
C32 C33 H33 119.1 . .
C2 C3 H3 119.2 . .
C2 C3 C4 121.6(9) . .
C4 C3 H3 119.2 . .
H7A C7 H7B 109.5 . .
H7A C7 H7C 109.5 . .
H7B C7 H7C 109.5 . .
C4 C7 H7A 109.5 . .
C4 C7 H7B 109.5 . .
C4 C7 H7C 109.5 . .
C11 C10 C9 121.6(8) . .
C11 C10 H10 119.2 . .
C9 C10 H10 119.2 . .
C19 C18 C21 120.8(8) . .
C17 C18 C19 116.7(7) . .
C17 C18 C21 122.5(8) . .
C11 C12 H12 119.8 . .
C11 C12 C13 120.4(8) . .
C13 C12 H12 119.8 . .
C25 C28 H28A 109.5 . .
C25 C28 H28B 109.5 . .
C25 C28 H28C 109.5 . .
H28A C28 H28B 109.5 . .
H28A C28 H28C 109.5 . .
H28B C28 H28C 109.5 . .
C22 C27 H27 119.2 . .
C22 C27 C26 121.7(8) . .
C26 C27 H27 119.2 . .
C36 C37 H37 119.3 . .
C38 C37 C36 121.4(10) . .
C38 C37 H37 119.3 . .
C25 C24 C23 121.2(8) . .
C25 C24 H24 119.4 . .
C23 C24 H24 119.4 . .
C31 C32 C35 120.8(9) . .
C33 C32 C31 117.7(8) . .
C33 C32 C35 121.5(8) . .
C8 C13 C12 121.7(8) . .
C8 C13 H13 119.2 . .
C12 C13 H13 119.2 . .
C40 C39 C42 120.7(12) . .
C38 C39 C42 121.5(12) . .
C38 C39 C40 117.8(8) . .
C1 C2 H2 119.4 . .
C3 C2 C1 121.3(8) . .
C3 C2 H2 119.4 . .
C5 C4 C3 117.5(8) . .
C5 C4 C7 122.0(10) . .
C3 C4 C7 120.6(10) . .
C25 C26 C27 122.1(8) . .
C25 C26 H26 118.9 . .
C27 C26 H26 118.9 . .
C32 C35 H35A 109.5 . .
C32 C35 H35B 109.5 . .
C32 C35 H35C 109.5 . .
H35A C35 H35B 109.5 . .
H35A C35 H35C 109.5 . .
H35B C35 H35C 109.5 . .
C18 C21 H21A 109.5 . .
C18 C21 H21B 109.5 . .
C18 C21 H21C 109.5 . .
H21A C21 H21B 109.5 . .
H21A C21 H21C 109.5 . .
H21B C21 H21C 109.5 . .
O6 Na4 O12 71.6(2) . .
O6 Na4 O5S 91.4(3) . .
O6 Na4 O3S 163.7(7) . .
O6 Na4 O8S 86.6(5) . .
O12 Na4 O8S 127.3(6) . .
O5S Na4 O12 111.7(4) . .
O5S Na4 O3S 104.2(7) . .
O5S Na4 O8S 116.2(6) . .
O3S Na4 O12 106.0(5) . .
O3S Na4 O8S 82.4(7) . .
O6S Na4 O6 111.2(7) . .
O6S Na4 O12 89.0(6) . .
O8 Na2 H1S 69.0 . .
O8 Na2 O2S 123.6(4) . .
O2 Na2 O8 73.7(2) . .
O2 Na2 H1S 119.4 . .
O2 Na2 O2S 96.8(3) . .
O2S Na2 H1S 143.6 . .
O6 Na3 O9 92.2(3) . 2
O6 Na3 O11 127.1(3) . 2
O6 Na3 H6S 177.2 . .
O12 Na3 O6 70.6(3) . .
O12 Na3 O9 127.4(4) . 2
O12 Na3 O11 91.7(3) . 2
O12 Na3 H6S 108.1 . .
O9 Na3 O11 59.3(2) 2 2
O9 Na3 H6S 86.7 2 .
O11 Na3 H6S 50.1 2 .
O8 Na1 O5 86.9(2) . 2
O8 Na1 H1S 54.0 . .
O5 Na1 H1S 130.0 2 .
O2 Na1 O8 69.3(2) . .
O2 Na1 O5 113.7(3) . 2
O2 Na1 O1S 93.8(5) . .
O2 Na1 H1S 83.0 . .
O1S Na1 O8 74.2(4) . .
O1S Na1 O5 138.6(5) . 2
O1S Na1 H1S 20.5 . .
Na4 O5S H5S 123(2) . .
C11S O5S Na4 127.1(11) . .
C11S O5S H5S 108(2) . .
H1SA C1S H1SB 106.3 . .
O1S C1S H1SA 106.0 . .
O1S C1S H1SB 106.0 . .
O1S C1S C2S 125.3(19) . .
C2S C1S H1SA 106.0 . .
C2S C1S H1SB 106.0 . .
Na1 O1S H1S 81.9 . .
C1S O1S Na1 152.6(13) . .
C1S O1S H1S 116.6 . .
H1S O1S Na1 81.9 . .
H1S O1S C1S 116.6 . .
H1S O1S H1S 0.0 . .
C1S C2S H2SA 109.5 . .
C1S C2S H2SB 109.5 . .
C1S C2S H2SC 109.5 . .
H2SA C2S H2SB 109.5 . .
H2SA C2S H2SC 109.5 . .
H2SB C2S H2SC 109.5 . .
Na2 O2S H2S 129.6 . .
C3S O2S Na2 123.0(8) . .
C3S O2S H2S 107.2 . .
O2S C3S H3SA 110.5 . .
O2S C3S H3SB 110.5 . .
O2S C3S C4S 106.3(12) . .
H3SA C3S H3SB 108.7 . .
C4S C3S H3SA 110.5 . .
C4S C3S H3SB 110.5 . .
C3S C4S H4SA 109.5 . .
C3S C4S H4SB 109.5 . .
C3S C4S H4SC 109.5 . .
H4SA C4S H4SB 109.5 . .
H4SA C4S H4SC 109.5 . .
H4SB C4S H4SC 109.5 . .
Na4 O3S H3S 110.5 . .
C5S O3S Na4 137.2(12) . .
C5S O3S H3S 112.1 . .
H6SA C6S H6SB 109.5 . .
H6SA C6S H6SC 109.5 . .
H6SB C6S H6SC 109.5 . .
C5S C6S H6SA 109.5 . .
C5S C6S H6SB 109.5 . .
C5S C6S H6SC 109.5 . .
O3S C5S C6S 110.1(15) . .
O3S C5S H5SA 109.6 . .
O3S C5S H5SB 109.6 . .
C6S C5S H5SA 109.6 . .
C6S C5S H5SB 109.6 . .
C6S C5S H5SC 109.4 . .
C6S C5S H5SD 109.4 . .
H5SA C5S H5SB 108.1 . .
H5SC C5S H5SD 108.0 . .
O4S C5S C6S 111.1(17) . .
O4S C5S H5SC 109.4 . .
O4S C5S H5SD 109.4 . .
C5S O4S Na4 122.0(12) . .
C5S O4S H4S 109.9 . .
H7SA C7S H7SB 106.9 . .
C8S C7S H7SA 107.3 . .
C8S C7S H7SB 107.3 . .
C8S C7S O7S 120(4) . .
O7S C7S H7SA 107.3 . .
O7S C7S H7SB 107.3 . .
C7S C8S H8SA 109.5 . .
C7S C8S H8SB 109.5 . .
C7S C8S H8SC 109.5 . .
H8SA C8S H8SB 109.5 . .
H8SA C8S H8SC 109.5 . .
H8SB C8S H8SC 109.5 . .
C7S O7S H7S 111.2 . .
O5S C11S H11A 110.1 . .
O5S C11S H11B 110.1 . .
O5S C11S C12S 107.9(14) . .
H11A C11S H11B 108.4 . .
H11C C11S H11D 109.0 . .
C12S C11S H11A 110.1 . .
C12S C11S H11B 110.1 . .
C12S C11S H11C 110.9 . .
C12S C11S H11D 110.9 . .
O6S C11S H11C 110.9 . .
O6S C11S H11D 110.9 . .
O6S C11S C12S 104.0(19) . .
C11S C12S H12A 109.5 . .
C11S C12S H12B 109.5 . .
C11S C12S H12C 109.5 . .
H12A C12S H12B 109.5 . .
H12A C12S H12C 109.5 . .
H12B C12S H12C 109.5 . .
Na4 O8S H8S 143.3 . .
C9S O8S Na4 105.4(16) . .
C9S O8S H8S 111.2 . .
C11S O6S Na4 126.5(17) . .
C11S O6S H6S 104.8 . .
Na4 C10S H10A 149.5 . .
Na4 C10S H10B 77.3 . .
Na4 C10S H10C 43.0 . .
H10A C10S H10B 109.5 . .
H10A C10S H10C 109.5 . .
H10B C10S H10C 109.5 . .
C9S C10S Na4 95.1(19) . .
C9S C10S H10A 109.5 . .
C9S C10S H10B 109.5 . .
C9S C10S H10C 109.5 . .
O8S C9S H9SA 110.4 . .
O8S C9S H9SB 110.4 . .
C10S C9S O8S 107(3) . .
C10S C9S H9SA 110.4 . .
C10S C9S H9SB 110.4 . .
H9SA C9S H9SB 108.6 . .

loop_
_geom_bond_atom_site_label_1
_geom_bond_atom_site_label_2
_geom_bond_distance
_geom_bond_site_symmetry_2
Cu2 O4 1.953(4) .
Cu2 O10 1.954(4) .
Cu2 O6 1.904(5) .
Cu2 O12 1.894(4) .
Cu2 Na4 3.199(4) .
Cu2 Na3 3.010(8) .
Cu1 O4 1.962(4) .
Cu1 O10 1.963(4) .
Cu1 O8 1.889(4) .
Cu1 O2 1.896(5) .
Cu1 Na1 3.138(6) .
Si1 O3 1.655(4) .
Si1 O1 1.632(3) .
Si1 O2 1.582(5) .
Si1 C1 1.860(7) .
Si1 Na1 3.420(6) .
Si3 O6 1.595(5) .
Si3 O7 1.634(5) .
Si3 O5 1.657(5) .
Si3 C15 1.861(7) .
Si3 Na4 3.508(5) .
Si3 Na3 3.438(8) .
Si2 O4 1.607(4) .
Si2 O3 1.640(4) .
Si2 O5 1.631(5) .
Si2 C8 1.862(7) .
Si2 Na1 3.423(8) 2
Si4 O8 1.586(5) .
Si4 O9 1.657(5) .
Si4 O7 1.626(4) 2
Si4 C22 1.852(7) .
Si4 Na2 3.439(5) .
Si4 Na1 3.423(6) .
Si5 O10 1.611(5) .
Si5 O9 1.625(5) .
Si5 O11 1.632(5) .
Si5 C29 1.851(7) .
Si5 Na3 3.176(8) 2
Si6 O12 1.593(5) .
Si6 O11 1.647(5) .
Si6 O13 1.621(3) .
Si6 C36 1.869(7) .
Si6 Na3 3.355(9) .
O8 Na2 2.245(7) .
O8 Na1 2.385(8) .
O6 Na4 2.316(6) .
O6 Na3 2.400(9) .
O1 Si1 1.633(3) 2
O12 Na4 2.340(6) .
O12 Na3 2.309(9) .
O9 Na3 2.624(10) 2
O11 Na3 2.647(9) 2
O7 Si4 1.626(4) 2
O5 Na1 2.773(9) 2
O2 Na2 2.244(7) .
O2 Na1 2.353(7) .
O13 Si6 1.621(3) 2
C1 C6 1.393(10) .
C1 C2 1.400(10) .
C11 C14 1.504(10) .
C11 C10 1.324(12) .
C11 C12 1.376(12) .
C8 C9 1.356(11) .
C8 C13 1.376(11) .
C9 H9 0.9500 .
C9 C10 1.387(12) .
C15 C16 1.390(10) .
C15 C20 1.392(10) .
C29 C34 1.386(11) .
C29 C30 1.401(11) .
C22 C23 1.390(11) .
C22 C27 1.360(11) .
C25 C28 1.530(11) .
C25 C24 1.362(12) .
C25 C26 1.339(12) .
C36 C41 1.379(11) .
C36 C37 1.389(12) .
C16 H16 0.9500 .
C16 C17 1.382(11) .
C20 H20 0.9500 .
C20 C19 1.369(10) .
C34 H34 0.9500 .
C34 C33 1.399(12) .
C5 H5 0.9500 .
C5 C6 1.390(10) .
C5 C4 1.389(13) .
C23 H23 0.9500 .
C23 C24 1.391(12) .
C6 H6 0.9500 .
C19 H19 0.9500 .
C19 C18 1.400(11) .
C14 H14A 0.9800 .
C14 H14B 0.9800 .
C14 H14C 0.9800 .
C17 H17 0.9500 .
C17 C18 1.370(12) .
C42 H42A 0.9800 .
C42 H42B 0.9800 .
C42 H42C 0.9800 .
C42 C39 1.530(12) .
C30 H30 0.9500 .
C30 C31 1.401(12) .
C40 H40 0.9500 .
C40 C41 1.377(12) .
C40 C39 1.380(16) .
C38 H38 0.9500 .
C38 C37 1.387(13) .
C38 C39 1.361(16) .
C31 H31 0.9500 .
C31 C32 1.364(13) .
C41 H41 0.9500 .
C33 H33 0.9500 .
C33 C32 1.354(13) .
C3 H3 0.9500 .
C3 C2 1.393(12) .
C3 C4 1.398(14) .
C7 H7A 0.9800 .
C7 H7B 0.9800 .
C7 H7C 0.9800 .
C7 C4 1.515(13) .
C10 H10 0.9500 .
C18 C21 1.517(11) .
C12 H12 0.9500 .
C12 C13 1.401(12) .
C28 H28A 0.9800 .
C28 H28B 0.9800 .
C28 H28C 0.9800 .
C27 H27 0.9500 .
C27 C26 1.404(12) .
C37 H37 0.9500 .
C24 H24 0.9500 .
C32 C35 1.529(11) .
C13 H13 0.9500 .
C2 H2 0.9500 .
C26 H26 0.9500 .
C35 H35A 0.9800 .
C35 H35B 0.9800 .
C35 H35C 0.9800 .
C21 H21A 0.9800 .
C21 H21B 0.9800 .
C21 H21C 0.9800 .
Na4 O5S 2.327(12) .
Na4 O3S 2.330(14) .
Na4 O8S 2.497(16) .
Na4 O6S 2.30(3) .
Na2 H1S 1.3648 .
Na2 O2S 2.546(12) .
Na3 O9 2.624(10) 2
Na3 O11 2.647(9) 2
Na3 H6S 1.3922 .
Na1 O5 2.772(9) 2
Na1 O1S 2.365(18) .
Na1 H1S 2.3974 .
O5S H5S 0.877(10) .
O5S C11S 1.398(18) .
C1S H1SA 0.9900 .
C1S H1SB 0.9900 .
C1S O1S 1.354(10) .
C1S C2S 1.503(10) .
O1S H1S 0.8500 .
O1S H1S 0.8500 .
C2S H2SA 0.9800 .
C2S H2SB 0.9800 .
C2S H2SC 0.9800 .
O2S H2S 0.8502 .
O2S C3S 1.422(15) .
C3S H3SA 0.9900 .
C3S H3SB 0.9900 .
C3S C4S 1.50(2) .
C4S H4SA 0.9800 .
C4S H4SB 0.9800 .
C4S H4SC 0.9800 .
O3S H3S 0.8399 .
O3S C5S 1.397(17) .
C6S H6SA 0.9800 .
C6S H6SB 0.9800 .
C6S H6SC 0.9800 .
C6S C5S 1.496(10) .
C5S H5SA 0.9900 .
C5S H5SB 0.9900 .
C5S H5SC 0.9900 .
C5S H5SD 0.9900 .
C5S O4S 1.37(3) .
O4S H4S 0.8398 .
C7S H7SA 0.9900 .
C7S H7SB 0.9900 .
C7S C8S 1.01(5) .
C7S O7S 1.47(4) .
C8S H8SA 0.9800 .
C8S H8SB 0.9800 .
C8S H8SC 0.9800 .
O7S H7S 0.8394 .
C11S H11A 0.9900 .
C11S H11B 0.9900 .
C11S H11C 0.9900 .
C11S H11D 0.9900 .
C11S C12S 1.470(10) .
C11S O6S 1.44(3) .
C12S H12A 0.9800 .
C12S H12B 0.9800 .
C12S H12C 0.9800 .
O8S H8S 0.8398 .
O8S C9S 1.43(2) .
O6S H6S 0.8400 .
C10S H10A 0.9800 .
C10S H10B 0.9800 .
C10S H10C 0.9800 .
C10S C9S 1.29(4) .
C9S H9SA 0.9900 .
C9S H9SB 0.9900 .

loop_
_geom_torsion_atom_site_label_1
_geom_torsion_atom_site_label_2
_geom_torsion_atom_site_label_3
_geom_torsion_atom_site_label_4
_geom_torsion
_geom_torsion_site_symmetry_1
_geom_torsion_site_symmetry_4
Si1 C1 C6 C5 -172.5(6) . .
Si1 C1 C2 C3 172.3(7) . .
Si3 C15 C16 C17 -180.0(8) . .
Si3 C15 C20 C19 -179.1(7) . .
Si2 C8 C9 C10 177.9(10) . .
Si2 C8 C13 C12 -179.1(8) . .
Si4 C22 C23 C24 -174.4(8) . .
Si4 C22 C27 C26 175.5(8) . .
Si5 C29 C34 C33 -172.0(7) . .
Si5 C29 C30 C31 171.2(8) . .
Si6 C36 C41 C40 -174.9(7) . .
Si6 C36 C37 C38 174.8(8) . .
O4 Cu1 O2 Si1 -7.0(5) . .
O4 Cu1 O2 Na2 -179.7(2) . .
O4 Cu1 O2 Na1 -149.0(3) . .
O4 Si2 O3 Si1 -32.6(4) . .
O4 Si2 O5 Si3 43.3(4) . .
O4 Si2 O5 Na1 -86.6(3) . 2
O4 Si2 C8 C9 -15.8(9) . .
O4 Si2 C8 C13 164.9(7) . .
O10 Cu2 O12 Si6 -22.1(4) . .
O10 Cu2 O12 Na4 162.5(2) . .
O10 Cu2 O12 Na3 -153.2(3) . .
O10 Cu1 O8 Si4 23.9(4) . .
O10 Cu1 O8 Na2 -171.0(2) . .
O10 Cu1 O8 Na1 158.8(3) . .
O10 Si5 O9 Si4 36.1(5) . .
O10 Si5 O9 Na3 -92.8(3) . 2
O10 Si5 O11 Si6 -35.2(5) . .
O10 Si5 O11 Na3 93.5(3) . 2
O10 Si5 C29 C34 -162.6(6) . .
O10 Si5 C29 C30 25.2(8) . .
O8 Cu1 O2 Si1 170.0(4) . .
O8 Cu1 O2 Na2 -2.8(3) . .
O8 Cu1 O2 Na1 28.0(3) . .
O8 Si4 O9 Si5 -12.0(5) . .
O8 Si4 O9 Na3 107.6(3) . 2
O8 Si4 C22 C23 57.1(7) . .
O8 Si4 C22 C27 -120.1(7) . .
O6 Cu2 O12 Si6 166.8(4) . .
O6 Cu2 O12 Na4 -8.6(2) . .
O6 Cu2 O12 Na3 35.7(3) . .
O6 Si3 O7 Si4 -53.3(5) . 2
O6 Si3 O5 Si2 -8.1(4) . .
O6 Si3 O5 Na1 114.9(3) . 2
O6 Si3 C15 C16 85.3(8) . .
O6 Si3 C15 C20 -97.7(6) . .
O3 Si1 O1 Si1 -73.36(18) . 2
O3 Si1 O2 Cu1 20.8(5) . .
O3 Si1 O2 Na2 -168.2(3) . .
O3 Si1 O2 Na1 156.0(3) . .
O3 Si1 C1 C6 -89.8(6) . .
O3 Si1 C1 C2 98.3(6) . .
O3 Si2 O4 Cu2 -172.7(3) . .
O3 Si2 O4 Cu1 50.7(4) . .
O3 Si2 O5 Si3 162.9(3) . .
O3 Si2 O5 Na1 33.1(3) . 2
O3 Si2 C8 C9 -137.8(8) . .
O3 Si2 C8 C13 42.9(8) . .
O1 Si1 O3 Si2 124.9(3) . .
O1 Si1 O2 Cu1 -98.5(4) . .
O1 Si1 O2 Na2 72.5(4) . .
O1 Si1 O2 Na1 36.7(4) . .
O1 Si1 C1 C6 24.4(6) . .
O1 Si1 C1 C2 -147.5(6) . .
O12 Si6 O11 Si5 12.2(5) . .
O12 Si6 O11 Na3 -106.7(3) . 2
O12 Si6 O13 Si6 49.7(2) . 2
O12 Si6 C36 C41 107.9(7) . .
O12 Si6 C36 C37 -69.3(8) . .
O9 Si4 O8 Cu1 -23.3(4) . .
O9 Si4 O8 Na2 175.1(3) . .
O9 Si4 O8 Na1 -150.4(3) . .
O9 Si4 C22 C23 -64.1(7) . .
O9 Si4 C22 C27 118.8(7) . .
O9 Si5 O10 Cu2 148.6(3) . .
O9 Si5 O10 Cu1 -32.3(4) . .
O9 Si5 O11 Si6 -154.0(4) . .
O9 Si5 O11 Na3 -25.3(3) . 2
O9 Si5 C29 C34 -38.9(7) . .
O9 Si5 C29 C30 148.9(7) . .
O11 Si5 O10 Cu2 32.1(4) . .
O11 Si5 O10 Cu1 -148.8(3) . .
O11 Si5 O9 Si4 154.5(4) . .
O11 Si5 O9 Na3 25.6(3) . 2
O11 Si5 C29 C34 76.1(7) . .
O11 Si5 C29 C30 -96.1(7) . .
O11 Si6 O12 Cu2 21.8(5) . .
O11 Si6 O12 Na4 -164.0(3) . .
O11 Si6 O12 Na3 143.6(3) . .
O11 Si6 O13 Si6 -71.77(19) . 2
O11 Si6 C36 C41 -130.0(7) . .
O11 Si6 C36 C37 52.8(8) . .
O7 Si3 O6 Cu2 96.7(4) . .
O7 Si3 O6 Na4 -71.6(4) . .
O7 Si3 O6 Na3 -20.3(4) . .
O7 Si3 O5 Si2 -131.8(3) . .
O7 Si3 O5 Na1 -8.8(3) . 2
O7 Si3 C15 C16 -151.7(7) . .
O7 Si3 C15 C20 25.2(7) . .
O7 Si4 O8 Cu1 96.3(4) 2 .
O7 Si4 O8 Na2 -65.3(4) 2 .
O7 Si4 O8 Na1 -30.8(4) 2 .
O7 Si4 O9 Si5 -134.9(4) 2 .
O7 Si4 O9 Na3 -15.3(4) 2 2
O7 Si4 C22 C23 179.9(6) 2 .
O7 Si4 C22 C27 2.7(8) 2 .
O5 Si3 O6 Cu2 -24.3(5) . .
O5 Si3 O6 Na4 167.4(3) . .
O5 Si3 O6 Na3 -141.3(3) . .
O5 Si3 O7 Si4 68.5(5) . 2
O5 Si3 C15 C16 -36.2(8) . .
O5 Si3 C15 C20 140.8(6) . .
O5 Si2 O4 Cu2 -55.5(4) . .
O5 Si2 O4 Cu1 167.9(3) . .
O5 Si2 O3 Si1 -150.7(3) . .
O5 Si2 C8 C9 104.6(8) . .
O5 Si2 C8 C13 -74.7(8) . .
O2 Cu1 O8 Si4 -162.4(4) . .
O2 Cu1 O8 Na2 2.8(3) . .
O2 Cu1 O8 Na1 -27.5(3) . .
O2 Si1 O3 Si2 0.7(4) . .
O2 Si1 O1 Si1 48.4(2) . 2
O2 Si1 C1 C6 147.1(6) . .
O2 Si1 C1 C2 -24.7(7) . .
O13 Si6 O12 Cu2 -97.5(4) . .
O13 Si6 O12 Na4 76.7(4) . .
O13 Si6 O12 Na3 24.4(4) . .
O13 Si6 O11 Si5 136.1(4) . .
O13 Si6 O11 Na3 17.2(4) . 2
O13 Si6 C36 C41 -15.4(7) . .
O13 Si6 C36 C37 167.4(7) . .
C1 Si1 O3 Si2 -121.9(4) . .
C1 Si1 O1 Si1 168.0(2) . 2
C1 Si1 O2 Cu1 145.0(4) . .
C1 Si1 O2 Na2 -44.0(5) . .
C1 Si1 O2 Na1 -79.8(4) . .
C11 C12 C13 C8 0.4(17) . .
C8 Si2 O4 Cu2 66.3(4) . .
C8 Si2 O4 Cu1 -70.3(4) . .
C8 Si2 O3 Si1 89.1(4) . .
C8 Si2 O5 Si3 -78.2(4) . .
C8 Si2 O5 Na1 151.9(3) . 2
C8 C9 C10 C11 2(2) . .
C9 C8 C13 C12 1.6(15) . .
C15 Si3 O6 Cu2 -145.1(4) . .
C15 Si3 O6 Na4 46.6(4) . .
C15 Si3 O6 Na3 97.9(4) . .
C15 Si3 O7 Si4 -176.0(5) . 2
C15 Si3 O5 Si2 115.0(4) . .
C15 Si3 O5 Na1 -122.0(3) . 2
C15 C16 C17 C18 -2.7(17) . .
C15 C20 C19 C18 0.7(14) . .
C29 Si5 O10 Cu2 -88.0(4) . .
C29 Si5 O10 Cu1 91.1(4) . .
C29 Si5 O9 Si4 -89.9(4) . .
C29 Si5 O9 Na3 141.2(3) . 2
C29 Si5 O11 Si6 88.9(4) . .
C29 Si5 O11 Na3 -142.4(3) . 2
C29 C34 C33 C32 -0.6(16) . .
C29 C30 C31 C32 2.1(17) . .
C22 Si4 O8 Cu1 -143.9(4) . .
C22 Si4 O8 Na2 54.5(4) . .
C22 Si4 O9 Si5 108.9(4) . .
C22 C23 C24 C25 -0.3(16) . .
C22 C27 C26 C25 -2.5(17) . .
C36 Si6 O12 Cu2 144.6(4) . .
C36 Si6 O12 Na4 -41.2(5) . .
C36 Si6 O12 Na3 -93.5(4) . .
C36 Si6 O11 Si5 -109.8(4) . .
C36 Si6 O11 Na3 131.3(3) . 2
C36 Si6 O13 Si6 170.1(3) . 2
C16 C15 C20 C19 -2.0(12) . .
C16 C17 C18 C19 1.3(16) . .
C16 C17 C18 C21 -177.8(10) . .
C20 C15 C16 C17 2.9(14) . .
C20 C19 C18 C17 -0.3(14) . .
C20 C19 C18 C21 178.8(9) . .
C34 C29 C30 C31 -1.3(14) . .
C34 C33 C32 C31 1.3(16) . .
C34 C33 C32 C35 179.1(10) . .
C23 C22 C27 C26 -1.8(14) . .
C6 C1 C2 C3 -0.1(12) . .
C6 C5 C4 C3 -1.5(13) . .
C6 C5 C4 C7 178.3(9) . .
C14 C11 C10 C9 -179.4(11) . .
C14 C11 C12 C13 178.3(10) . .
C30 C29 C34 C33 0.6(14) . .
C30 C31 C32 C33 -2.0(17) . .
C30 C31 C32 C35 -179.9(10) . .
C41 C36 C37 C38 -2.5(14) . .
C41 C40 C39 C42 177.8(10) . .
C41 C40 C39 C38 -2.1(16) . .
C10 C11 C12 C13 -1.4(17) . .
C12 C11 C10 C9 0.4(19) . .
C28 C25 C24 C23 178.7(10) . .
C28 C25 C26 C27 -177.4(10) . .
C27 C22 C23 C24 3.1(13) . .
C37 C36 C41 C40 2.5(13) . .
C37 C38 C39 C42 -177.9(10) . .
C37 C38 C39 C40 2.0(16) . .
C24 C25 C26 C27 5.2(16) . .
C13 C8 C9 C10 -2.7(17) . .
C39 C40 C41 C36 -0.2(16) . .
C39 C38 C37 C36 0.3(16) . .
C2 C1 C6 C5 -0.4(11) . .
C2 C3 C4 C5 1.0(14) . .
C2 C3 C4 C7 -178.7(10) . .
C4 C5 C6 C1 1.2(12) . .
C4 C3 C2 C1 -0.2(15) . .
C26 C25 C24 C23 -3.9(15) . .
Na4 Cu2 O12 Si6 175.4(5) . .
Na4 Si3 O6 Cu2 168.3(7) . .
Na4 Si3 O7 Si4 -84.0(5) . 2
Na4 Si3 O5 Si2 2.4(5) . .
Na4 Si3 C15 C16 108.0(7) . .
Na4 Si3 C15 C20 -75.1(6) . .
Na4 O5S C11S C12S 69(2) . .
Na4 O3S C5S C6S -130(2) . .
Na4 O8S C9S C10S -21(4) . .
Na4 C10S C9S O8S 18(3) . .
Na2 Si4 O8 Cu1 161.6(6) . .
Na2 Si4 O9 Si5 -7.9(6) . .
Na2 Si4 C22 C23 82.3(7) . .
Na2 Si4 C22 C27 -94.9(8) . .
Na2 O2S C3S C4S 38.4(15) . .
Na3 Cu2 O12 Si6 131.1(5) . .
Na3 Si3 O6 Cu2 117.0(6) . .
Na3 Si3 O7 Si4 -66.1(5) . 2
Na3 Si3 O5 Si2 -42.1(5) . .
Na3 Si3 O5 Na1 80.9(4) . 2
Na3 Si3 C15 C16 126.9(7) . .
Na3 Si3 C15 C20 -56.2(7) . .
Na3 Si5 O10 Cu2 90.7(4) 2 .
Na3 Si5 O10 Cu1 -90.2(4) 2 .
Na3 Si5 O9 Si4 128.9(5) 2 .
Na3 Si5 O11 Si6 -128.7(5) 2 .
Na3 Si5 C29 C34 19.4(9) 2 .
Na3 Si5 C29 C30 -152.8(6) 2 .
Na3 Si6 O12 Cu2 -121.9(5) . .
Na3 Si6 O11 Si5 44.4(6) . .
Na3 Si6 O11 Na3 -74.5(4) . 2
Na3 Si6 O13 Si6 64.53(14) . 2
Na3 Si6 C36 C41 68.1(7) . .
Na3 Si6 C36 C37 -109.1(7) . .
Na1 Cu1 O8 Si4 -134.9(5) . .
Na1 Cu1 O2 Si1 142.0(6) . .
Na1 Si1 O3 Si2 24.3(6) . .
Na1 Si1 O1 Si1 69.54(11) . 2
Na1 Si1 O2 Cu1 -135.2(7) . .
Na1 Si1 C1 C6 110.4(6) . .
Na1 Si1 C1 C2 -61.5(6) . .
Na1 Si2 O4 Cu2 -109.4(3) 2 .
Na1 Si2 O4 Cu1 114.0(3) 2 .
Na1 Si2 O3 Si1 -121.2(4) 2 .
Na1 Si2 O5 Si3 129.9(4) 2 .
Na1 Si2 C8 C9 155.5(8) 2 .
Na1 Si2 C8 C13 -23.8(10) 2 .
Na1 Si4 O8 Cu1 127.1(5) . .
Na1 Si4 O9 Si5 -40.9(6) . .
Na1 Si4 O9 Na3 78.7(4) . 2
C2S C1S O1S Na1 157(2) . .
C2S C1S O1S H1S -75.0 . .
